data_4329522
loop_
_publ_author_name
'Wenlong Yin'
'Kai Feng'
'Wendong Wang'
'Youguo Shi'
'Wenyu Hao'
'Jiyong Yao'
'Yicheng Wu'

_publ_section_title
;
 Syntheses, Structures, Optical and Magnetic Properties of Ba2MLnSe5 (M =
 Ga, In; Ln= Y, Nd, Sm, Gd, Dy, Er)
;
_journal_name_full 'Inorganic Chemistry'
_journal_page_first 6860
_journal_page_last 6867
_journal_paper_doi 10.1021/ic300604a
_journal_volume 51
_journal_year 2012
_chemical_formula_sum 'Ba2 Dy In Se5'
_chemical_formula_weight 946.80
_space_group_IT_number 36
_symmetry_cell_setting orthorhombic
_symmetry_space_group_name_Hall 'C 2c -2'
_symmetry_space_group_name_H-M 'C m c 21'
_atom_sites_solution_primary direct
_atom_sites_solution_secondary difmap
_audit_creation_method SHELXL-97
_audit_update_record
;
2012-03-19 # Formatted by publCIF
;
_cell_angle_alpha 90.00
_cell_angle_beta 90.00
_cell_angle_gamma 90.00
_cell_formula_units_Z 4
_cell_length_a 4.2529(9)
_cell_length_b 18.726(4)
_cell_length_c 13.258(3)
_cell_measurement_reflns_used 1489
_cell_measurement_temperature 153(2)
_cell_measurement_theta_max 30.0342
_cell_measurement_theta_min 2.6633
_cell_volume 1055.9(4)
_computing_cell_refinement 'CrystalClear (Rigaku Inc., 2008)'
_computing_data_collection 'CrystalClear (Rigaku Inc., 2008)'
_computing_data_reduction 'CrystalClear (Rigaku Inc., 2008)'
_computing_molecular_graphics 'SHELXL-97 (Sheldrick, 1997)'
_computing_publication_material Diamond
_computing_structure_refinement 'SHELXL-97 (Sheldrick, 2008)'
_computing_structure_solution 'SHELXS-97 (Sheldrick, 2008)'
_diffrn_ambient_temperature 153(2)
_diffrn_detector_area_resol_mean 28.5714
_diffrn_measured_fraction_theta_full 0.981
_diffrn_measured_fraction_theta_max 0.981
_diffrn_measurement_device_type 'Rigaku AFC10 diffractometer'
_diffrn_measurement_method dtprofit.ref
_diffrn_radiation_monochromator 'Graphite Monochromator'
_diffrn_radiation_source 'Rotating Anode'
_diffrn_radiation_type MoK\a
_diffrn_radiation_wavelength 0.71073
_diffrn_reflns_av_R_equivalents 0.0334
_diffrn_reflns_av_sigmaI/netI 0.0671
_diffrn_reflns_limit_h_max 3
_diffrn_reflns_limit_h_min -5
_diffrn_reflns_limit_k_max 15
_diffrn_reflns_limit_k_min -26
_diffrn_reflns_limit_l_max 12
_diffrn_reflns_limit_l_min -18
_diffrn_reflns_number 1970
_diffrn_reflns_theta_full 30.03
_diffrn_reflns_theta_max 30.03
_diffrn_reflns_theta_min 2.66
_exptl_absorpt_coefficient_mu 33.672
_exptl_absorpt_correction_T_max 0.170
_exptl_absorpt_correction_T_min 0.045
_exptl_absorpt_correction_type numerical
_exptl_absorpt_process_details 'face indexed'
_exptl_crystal_colour red
_exptl_crystal_density_diffrn 5.956
_exptl_crystal_description chip
_exptl_crystal_F_000 1588
_exptl_crystal_size_max 0.1950
_exptl_crystal_size_mid 0.0800
_exptl_crystal_size_min 0.0530
_refine_diff_density_max 1.779
_refine_diff_density_min -1.707
_refine_diff_density_rms 0.396
_refine_ls_abs_structure_details 'Flack H D (1983), Acta Cryst. A39, 876-881'
_refine_ls_abs_structure_Flack 0.027(19)
_refine_ls_extinction_coef 0.00155(8)
_refine_ls_extinction_expression Fc^*^=kFc[1+0.001xFc^2^\l^3^/sin(2\q)]^-1/4^
_refine_ls_extinction_method SHELXL
_refine_ls_goodness_of_fit_ref 0.906
_refine_ls_matrix_type full
_refine_ls_number_parameters 56
_refine_ls_number_reflns 1271
_refine_ls_number_restraints 1
_refine_ls_restrained_S_all 0.905
_refine_ls_R_factor_all 0.0280
_refine_ls_R_factor_gt 0.0251
_refine_ls_shift/su_max 0.000
_refine_ls_shift/su_mean 0.000
_refine_ls_structure_factor_coef Fsqd
_refine_ls_weighting_details 'calc w=1/[\s^2^(Fo^2^)+(0.0200P)^2^+0.0000P] where P=(Fo^2^+2Fc^2^)/3'
_refine_ls_weighting_scheme calc
_refine_ls_wR_factor_gt 0.0576
_refine_ls_wR_factor_ref 0.0586
_reflns_number_gt 1200
_reflns_number_total 1271
_reflns_threshold_expression >2sigma(I)
_cod_data_source_file ic300604a_si_001_11.cif
_cod_data_source_block Ba2InDySe5
_cod_original_cell_volume 1055.8(4)
_cod_database_code 4329522

loop_
_symmetry_equiv_pos_as_xyz
'x, y, z'
'-x, -y, z+1/2'
'x, -y, z+1/2'
'-x, y, z'
'x+1/2, y+1/2, z'
'-x+1/2, -y+1/2, z+1/2'
'x+1/2, -y+1/2, z+1/2'
'-x+1/2, y+1/2, z'

loop_
_atom_site_label
_atom_site_type_symbol
_atom_site_fract_x
_atom_site_fract_y
_atom_site_fract_z
_atom_site_U_iso_or_equiv
_atom_site_adp_type
_atom_site_occupancy
_atom_site_symmetry_multiplicity
_atom_site_calc_flag
_atom_site_refinement_flags
Ba1 Ba 0.0000 0.13250(4) 0.31348(8) 0.00581(19) Uani 1 2 d S
Ba2 Ba 0.0000 0.11690(4) 0.68174(8) 0.00576(19) Uani 1 2 d S
In In 0.0000 0.44785(5) 0.43714(10) 0.0069(2) Uani 1 2 d S
Dy Dy 0.0000 0.21094(3) 0.01776(6) 0.00673(16) Uani 1 2 d S
Se1 Se 0.0000 0.35706(7) 0.00035(14) 0.0064(3) Uani 1 2 d S
Se2 Se 0.0000 0.29102(7) 0.65799(13) 0.0058(3) Uani 1 2 d S
Se3 Se 0.0000 0.31302(7) 0.36883(13) 0.0058(3) Uani 1 2 d S
Se4 Se 0.0000 0.50493(6) 0.26606(13) 0.0059(3) Uani 1 2 d S
Se5 Se 0.0000 0.04999(8) 0.05037(13) 0.0060(3) Uani 1 2 d S

loop_
_atom_site_aniso_label
_atom_site_aniso_U_11
_atom_site_aniso_U_22
_atom_site_aniso_U_33
_atom_site_aniso_U_23
_atom_site_aniso_U_13
_atom_site_aniso_U_12
Ba1 0.0055(4) 0.0065(3) 0.0055(5) 0.0001(3) 0.000 0.000
Ba2 0.0058(4) 0.0070(3) 0.0045(5) 0.0014(3) 0.000 0.000
In 0.0070(4) 0.0093(4) 0.0044(6) 0.0010(4) 0.000 0.000
Dy 0.0070(3) 0.0072(3) 0.0060(4) 0.0005(3) 0.000 0.000
Se1 0.0076(6) 0.0058(5) 0.0057(9) 0.0001(6) 0.000 0.000
Se2 0.0058(6) 0.0073(5) 0.0042(8) -0.0002(5) 0.000 0.000
Se3 0.0077(7) 0.0064(5) 0.0033(8) -0.0006(5) 0.000 0.000
Se4 0.0074(5) 0.0056(5) 0.0048(8) -0.0001(5) 0.000 0.000
Se5 0.0045(6) 0.0086(6) 0.0050(8) 0.0010(5) 0.000 0.000

loop_
_atom_type_symbol
_atom_type_description
_atom_type_scat_dispersion_real
_atom_type_scat_dispersion_imag
_atom_type_scat_source
Se Se -0.0929 2.2259 'International Tables Vol C Tables 4.2.6.8 and 6.1.1.4'
In In -0.7276 1.3100 'International Tables Vol C Tables 4.2.6.8 and 6.1.1.4'
Ba Ba -0.3244 2.2819 'International Tables Vol C Tables 4.2.6.8 and 6.1.1.4'
Dy Dy -0.1892 4.4098 'International Tables Vol C Tables 4.2.6.8 and 6.1.1.4'

loop_
_geom_angle_atom_site_label_1
_geom_angle_atom_site_label_2
_geom_angle_atom_site_label_3
_geom_angle
_geom_angle_site_symmetry_1
_geom_angle_site_symmetry_3
Se4 Ba1 Se4 81.45(4) 5_445 5_545
Se4 Ba1 Se1 127.89(4) 5_445 6
Se4 Ba1 Se1 76.45(4) 5_545 6
Se4 Ba1 Se1 76.45(4) 5_445 6_455
Se4 Ba1 Se1 127.89(4) 5_545 6_455
Se1 Ba1 Se1 81.10(5) 6 6_455
Se4 Ba1 Se2 77.09(3) 5_445 6_454
Se4 Ba1 Se2 128.31(5) 5_545 6_454
Se1 Ba1 Se2 150.32(4) 6 6_454
Se1 Ba1 Se2 91.63(4) 6_455 6_454
Se4 Ba1 Se2 128.31(5) 5_445 6_554
Se4 Ba1 Se2 77.09(3) 5_545 6_554
Se1 Ba1 Se2 91.63(4) 6 6_554
Se1 Ba1 Se2 150.32(4) 6_455 6_554
Se2 Ba1 Se2 80.54(4) 6_454 6_554
Se4 Ba1 Se3 139.213(18) 5_445 .
Se4 Ba1 Se3 139.213(18) 5_545 .
Se1 Ba1 Se3 77.34(3) 6 .
Se1 Ba1 Se3 77.34(3) 6_455 .
Se2 Ba1 Se3 72.99(4) 6_454 .
Se2 Ba1 Se3 72.99(4) 6_554 .
Se4 Ba1 Se5 61.76(4) 5_445 .
Se4 Ba1 Se5 61.76(4) 5_545 .
Se1 Ba1 Se5 135.79(3) 6 .
Se1 Ba1 Se5 135.79(3) 6_455 .
Se2 Ba1 Se5 66.63(4) 6_454 .
Se2 Ba1 Se5 66.63(4) 6_554 .
Se3 Ba1 Se5 126.14(5) . .
Se4 Ba1 Dy 94.39(4) 5_445 .
Se4 Ba1 Dy 94.39(4) 5_545 .
Se1 Ba1 Dy 133.50(3) 6 .
Se1 Ba1 Dy 133.50(3) 6_455 .
Se2 Ba1 Dy 42.31(3) 6_454 .
Se2 Ba1 Dy 42.31(3) 6_554 .
Se3 Ba1 Dy 81.71(4) . .
Se5 Ba1 Dy 44.43(3) . .
Se4 Ba1 Ba1 130.723(18) 5_445 1_655
Se4 Ba1 Ba1 49.276(18) 5_545 1_655
Se1 Ba1 Ba1 49.45(3) 6 1_655
Se1 Ba1 Ba1 130.55(3) 6_455 1_655
Se2 Ba1 Ba1 130.27(2) 6_454 1_655
Se2 Ba1 Ba1 49.73(2) 6_554 1_655
Se3 Ba1 Ba1 90.0 . 1_655
Se5 Ba1 Ba1 90.0 . 1_655
Dy Ba1 Ba1 90.0 . 1_655
Se4 Ba1 Ba1 49.276(18) 5_445 1_455
Se4 Ba1 Ba1 130.723(18) 5_545 1_455
Se1 Ba1 Ba1 130.55(3) 6 1_455
Se1 Ba1 Ba1 49.45(3) 6_455 1_455
Se2 Ba1 Ba1 49.73(2) 6_454 1_455
Se2 Ba1 Ba1 130.27(2) 6_554 1_455
Se3 Ba1 Ba1 90.0 . 1_455
Se5 Ba1 Ba1 90.0 . 1_455
Dy Ba1 Ba1 90.0 . 1_455
Ba1 Ba1 Ba1 179.998(1) 1_655 1_455
Se1 Ba2 Se1 81.82(5) 6_455 6
Se1 Ba2 Se2 77.25(3) 6_455 .
Se1 Ba2 Se2 77.25(3) 6 .
Se1 Ba2 Se4 86.16(3) 6_455 6_455
Se1 Ba2 Se4 140.69(4) 6 6_455
Se2 Ba2 Se4 135.88(3) . 6_455
Se1 Ba2 Se4 140.69(4) 6_455 6
Se1 Ba2 Se4 86.16(3) 6 6
Se2 Ba2 Se4 135.88(3) . 6
Se4 Ba2 Se4 79.86(4) 6_455 6
Se1 Ba2 Se3 149.46(4) 6_455 6
Se1 Ba2 Se3 94.03(3) 6 6
Se2 Ba2 Se3 72.35(4) . 6
Se4 Ba2 Se3 113.99(5) 6_455 6
Se4 Ba2 Se3 68.37(3) 6 6
Se1 Ba2 Se3 94.03(3) 6_455 6_455
Se1 Ba2 Se3 149.46(4) 6 6_455
Se2 Ba2 Se3 72.35(4) . 6_455
Se4 Ba2 Se3 68.37(3) 6_455 6_455
Se4 Ba2 Se3 113.99(5) 6 6_455
Se3 Ba2 Se3 74.31(4) 6 6_455
Se1 Ba2 Se5 76.74(4) 6_455 2
Se1 Ba2 Se5 76.74(4) 6 2
Se2 Ba2 Se5 145.35(5) . 2
Se4 Ba2 Se5 64.07(4) 6_455 2
Se4 Ba2 Se5 64.07(4) 6 2
Se3 Ba2 Se5 131.95(3) 6 2
Se3 Ba2 Se5 131.95(3) 6_455 2
Se1 Ba2 Ba2 130.91(2) 6_455 1_655
Se1 Ba2 Ba2 49.09(3) 6 1_655
Se2 Ba2 Ba2 90.0 . 1_655
Se4 Ba2 Ba2 129.929(18) 6_455 1_655
Se4 Ba2 Ba2 50.070(18) 6 1_655
Se3 Ba2 Ba2 52.85(2) 6 1_655
Se3 Ba2 Ba2 127.15(2) 6_455 1_655
Se5 Ba2 Ba2 90.0 2 1_655
Se1 Ba2 Ba2 49.09(3) 6_455 1_455
Se1 Ba2 Ba2 130.91(2) 6 1_455
Se2 Ba2 Ba2 90.0 . 1_455
Se4 Ba2 Ba2 50.070(18) 6_455 1_455
Se4 Ba2 Ba2 129.929(19) 6 1_455
Se3 Ba2 Ba2 127.15(2) 6 1_455
Se3 Ba2 Ba2 52.85(2) 6_455 1_455
Se5 Ba2 Ba2 90.0 2 1_455
Ba2 Ba2 Ba2 180.0 1_655 1_455
Se4 In Se5 121.00(4) . 6
Se4 In Se5 121.00(4) . 6_455
Se5 In Se5 109.54(8) 6 6_455
Se4 In Se3 95.50(6) . .
Se5 In Se3 102.08(5) 6 .
Se5 In Se3 102.08(5) 6_455 .
Se1 Dy Se2 93.92(4) . 6_554
Se1 Dy Se2 93.92(4) . 6_454
Se2 Dy Se2 97.66(6) 6_554 6_454
Se1 Dy Se3 95.49(4) . 6_454
Se2 Dy Se3 170.31(4) 6_554 6_454
Se2 Dy Se3 84.00(4) 6_454 6_454
Se1 Dy Se3 95.49(4) . 6_554
Se2 Dy Se3 84.00(4) 6_554 6_554
Se2 Dy Se3 170.31(4) 6_454 6_554
Se3 Dy Se3 92.81(5) 6_454 6_554
Se1 Dy Se5 176.66(6) . .
Se2 Dy Se5 83.90(4) 6_554 .
Se2 Dy Se5 83.90(4) 6_454 .
Se3 Dy Se5 86.80(4) 6_454 .
Se3 Dy Se5 86.80(4) 6_554 .
Se1 Dy Ba1 115.36(5) . .
Se2 Dy Ba1 51.62(3) 6_554 .
Se2 Dy Ba1 51.62(3) 6_454 .
Se3 Dy Ba1 125.17(3) 6_454 .
Se3 Dy Ba1 125.17(3) 6_554 .
Se5 Dy Ba1 61.30(4) . .
Dy Se1 Ba2 95.01(4) . 6_554
Dy Se1 Ba2 95.01(4) . 6_454
Ba2 Se1 Ba2 81.82(5) 6_554 6_454
Dy Se1 Ba1 97.08(4) . 6_454
Ba2 Se1 Ba1 167.90(4) 6_554 6_454
Ba2 Se1 Ba1 97.25(2) 6_454 6_454
Dy Se1 Ba1 97.08(4) . 6_554
Ba2 Se1 Ba1 97.25(2) 6_554 6_554
Ba2 Se1 Ba1 167.90(4) 6_454 6_554
Ba1 Se1 Ba1 81.10(5) 6_454 6_554
Dy Se2 Dy 97.67(6) 6_455 6
Dy Se2 Ba2 92.88(4) 6_455 .
Dy Se2 Ba2 92.88(4) 6 .
Dy Se2 Ba1 154.78(5) 6_455 6
Dy Se2 Ba1 86.07(3) 6 6
Ba2 Se2 Ba1 111.91(4) . 6
Dy Se2 Ba1 86.07(3) 6_455 6_455
Dy Se2 Ba1 154.78(5) 6 6_455
Ba2 Se2 Ba1 111.91(4) . 6_455
Ba1 Se2 Ba1 80.54(4) 6 6_455
In Se3 Dy 85.23(4) . 6
In Se3 Dy 85.23(4) . 6_455
Dy Se3 Dy 92.81(6) 6 6_455
In Se3 Ba1 172.52(7) . .
Dy Se3 Ba1 89.62(3) 6 .
Dy Se3 Ba1 89.62(3) 6_455 .
In Se3 Ba2 83.51(4) . 6_454
Dy Se3 Ba2 165.48(4) 6 6_454
Dy Se3 Ba2 95.35(2) 6_455 6_454
Ba1 Se3 Ba2 102.40(4) . 6_454
In Se3 Ba2 83.51(4) . 6_554
Dy Se3 Ba2 95.35(2) 6 6_554
Dy Se3 Ba2 165.48(4) 6_455 6_554
Ba1 Se3 Ba2 102.40(4) . 6_554
Ba2 Se3 Ba2 74.31(4) 6_454 6_554
In Se4 Ba1 97.93(5) . 5
In Se4 Ba1 97.93(5) . 5_455
Ba1 Se4 Ba1 81.45(4) 5 5_455
In Se4 Ba2 90.67(4) . 6_454
Ba1 Se4 Ba2 171.31(6) 5 6_454
Ba1 Se4 Ba2 98.68(2) 5_455 6_454
In Se4 Ba2 90.67(4) . 6_554
Ba1 Se4 Ba2 98.68(2) 5 6_554
Ba1 Se4 Ba2 171.31(6) 5_455 6_554
Ba2 Se4 Ba2 79.86(4) 6_454 6_554
In Se5 In 109.54(8) 6_454 6_554
In Se5 Dy 84.42(5) 6_454 .
In Se5 Dy 84.42(5) 6_554 .
In Se5 Ba2 107.11(5) 6_454 2_554
In Se5 Ba2 107.11(5) 6_554 2_554
Dy Se5 Ba2 159.03(6) . 2_554
In Se5 Ba1 121.40(4) 6_454 .
In Se5 Ba1 121.40(4) 6_554 .
Dy Se5 Ba1 74.27(4) . .
Ba2 Se5 Ba1 84.76(4) 2_554 .

loop_
_geom_bond_atom_site_label_1
_geom_bond_atom_site_label_2
_geom_bond_distance
_geom_bond_site_symmetry_2
Ba1 Se4 3.2594(12) 5_445
Ba1 Se4 3.2594(12) 5_545
Ba1 Se1 3.2708(17) 6
Ba1 Se1 3.2708(17) 6_455
Ba1 Se2 3.2897(15) 6_454
Ba1 Se2 3.2897(15) 6_554
Ba1 Se3 3.4593(16) .
Ba1 Se5 3.815(2) .
Ba1 Dy 4.1867(16) .
Ba1 Ba1 4.2529(9) 1_655
Ba1 Ba1 4.2529(9) 1_455
Ba2 Se1 3.2470(16) 6_455
Ba2 Se1 3.2470(16) 6
Ba2 Se2 3.2758(16) .
Ba2 Se4 3.3130(12) 6_455
Ba2 Se4 3.3130(12) 6
Ba2 Se3 3.5209(16) 6
Ba2 Se3 3.5209(16) 6_455
Ba2 Se5 3.5779(18) 2
Ba2 Ba2 4.2529(9) 1_655
Ba2 Ba2 4.2529(9) 1_455
In Se4 2.507(2) .
In Se5 2.6032(13) 6
In Se5 2.6032(13) 6_455
In Se3 2.6823(18) .
Dy Se1 2.7459(15) .
Dy Se2 2.8248(13) 6_554
Dy Se2 2.8248(13) 6_454
Dy Se3 2.9362(13) 6_454
Dy Se3 2.9362(14) 6_554
Dy Se5 3.0448(17) .
Se1 Ba2 3.2470(16) 6_554
Se1 Ba2 3.2470(16) 6_454
Se1 Ba1 3.2708(17) 6_454
Se1 Ba1 3.2708(17) 6_554
Se2 Dy 2.8248(13) 6_455
Se2 Dy 2.8248(13) 6
Se2 Ba1 3.2898(15) 6
Se2 Ba1 3.2898(15) 6_455
Se3 Dy 2.9363(14) 6
Se3 Dy 2.9363(13) 6_455
Se3 Ba2 3.5209(16) 6_454
Se3 Ba2 3.5209(16) 6_554
Se4 Ba1 3.2593(12) 5
Se4 Ba1 3.2593(12) 5_455
Se4 Ba2 3.3130(12) 6_454
Se4 Ba2 3.3130(12) 6_554
Se5 In 2.6032(13) 6_454
Se5 In 2.6032(13) 6_554
Se5 Ba2 3.5778(18) 2_554
